data_7133860
loop_
_publ_author_name
'Vijaykumar, Muniyappa'
'Pradhan, Chandini'
'Gonnade, Rajesh G.'
'Punji, Benudhar'

_publ_section_title
;
 Chelation-assisted and steric-controlled selectivity in the Pd-catalyzed
 C-H/C-H oxidative coupling of indoles.
;
_journal_issue 89
_journal_name_full 'Chemical communications (Cambridge, England)'
_journal_page_first 13028
_journal_page_last 13031
_journal_paper_doi 10.1039/d4cc03835e
_journal_volume 60
_journal_year 2024
_chemical_formula_moiety 'C40 H34 F6 N4 O6 Pd2, 3(CLCH2CH2CL)'
_chemical_formula_sum 'C46 H46 Cl6 F6 N3 O8 Pd2'
_chemical_formula_weight 1308.36
_space_group_crystal_system triclinic
_space_group_IT_number 2
_space_group_name_Hall '-P 1'
_space_group_name_H-M_alt 'P -1'
_atom_sites_solution_hydrogens geom
_atom_sites_solution_primary direct
_atom_sites_solution_secondary 'Difference Fourier'
_audit_creation_method SHELXL-2018/3
_audit_update_record
;
2024-06-26 deposited with the CCDC.	2024-10-15 downloaded from the CCDC.
;
_cell_angle_alpha 74.2790(10)
_cell_angle_beta 75.9160(10)
_cell_angle_gamma 69.7240(10)
_cell_formula_units_Z 2
_cell_length_a 11.1926(3)
_cell_length_b 14.3110(4)
_cell_length_c 15.3221(4)
_cell_measurement_reflns_used 9430
_cell_measurement_temperature 100(2)
_cell_measurement_theta_max 28.30
_cell_measurement_theta_min 2.80
_cell_volume 2185.49(10)
_computing_cell_refinement 'SAINT (Bruker, 2016)'
_computing_data_collection 'APEX3 (Bruker, 2016)'
_computing_data_reduction 'SAINT (Bruker, 2016)'
_computing_molecular_graphics 'Bruker SHELXTL, Mercury 2020.20'
_computing_publication_material 'Bruker SHELXTL'
_computing_structure_refinement 'SHELXL-2018/3 (Sheldrick, 2018)'
_computing_structure_solution 'SHELXT 2018/2 (Sheldrick, 2018)'
_diffrn_ambient_temperature 100(2)
_diffrn_detector 'Photon II CPAD Area Detector'
_diffrn_detector_area_resol_mean 7.39
_diffrn_measured_fraction_theta_full 0.994
_diffrn_measured_fraction_theta_max 0.996
_diffrn_measurement_device '\k-geometry diffractometer'
_diffrn_measurement_device_type 'Bruker D8 VENTURE Kappa Duo PHOTON II CPAD'
_diffrn_measurement_method '\f and \w scans'
_diffrn_radiation_monochromator 'multilayer mirrors'
_diffrn_radiation_type MoK\a
_diffrn_radiation_wavelength 0.71073
_diffrn_reflns_av_R_equivalents 0.0405
_diffrn_reflns_av_unetI/netI 0.0259
_diffrn_reflns_Laue_measured_fraction_full 0.994
_diffrn_reflns_Laue_measured_fraction_max 0.996
_diffrn_reflns_limit_h_max 11
_diffrn_reflns_limit_h_min -14
_diffrn_reflns_limit_k_max 19
_diffrn_reflns_limit_k_min -19
_diffrn_reflns_limit_l_max 20
_diffrn_reflns_limit_l_min -20
_diffrn_reflns_number 61959
_diffrn_reflns_point_group_measured_fraction_full 0.994
_diffrn_reflns_point_group_measured_fraction_max 0.996
_diffrn_reflns_theta_full 25.242
_diffrn_reflns_theta_max 28.303
_diffrn_reflns_theta_min 1.967
_diffrn_source 'micro-focus sealed tube'
_diffrn_source_type 'Incoatech I\mS HB'
_exptl_absorpt_coefficient_mu 1.279
_exptl_absorpt_correction_T_max 0.7457
_exptl_absorpt_correction_T_min 0.6158
_exptl_absorpt_correction_type multi-scan
_exptl_absorpt_process_details
;
 SADABS 2016/2: Krause, L., Herbst-Irmer, R., Sheldrick G.M. & Stalke D.,
 J. Appl. Cryst. 48 (2015) 3-10
;
_exptl_crystal_colour colourless
_exptl_crystal_density_diffrn 1.988
_exptl_crystal_description block
_exptl_crystal_F_000 1310
_exptl_crystal_recrystallization_method 'Re-crystallisation from solvent: dichloroethane'
_exptl_crystal_size_max 0.110
_exptl_crystal_size_mid 0.090
_exptl_crystal_size_min 0.060
_platon_squeeze_details
;
The crystal structure contained three highly disordered dichloroethane 
solvent molecules.PLATON/SQUEEZE was used to correct the diffraction 
data for the contribution from disordered lattice solvent molecules. 
They have been treated as a diffuse contribution to the overall 
scattering without specific atom positions. 
The solvent accessible void volume per unit cell was 351 A3 (16%) 
and Electron Count/unit Cell was 151 e/A-3, estimated by PLATON. 
This electron count corresponds to three disordered dichloroethane molecules 
present in the unit cell. However, they have been included in
SFAC and UNIT instructions to get the correct molecular formula 
of the asymmetruc unit, formula weight, crystal density and F(000). 
;
_refine_diff_density_max 2.144
_refine_diff_density_min -1.000
_refine_diff_density_rms 0.084
_refine_ls_extinction_method none
_refine_ls_goodness_of_fit_ref 1.027
_refine_ls_hydrogen_treatment constr
_refine_ls_matrix_type full
_refine_ls_number_parameters 602
_refine_ls_number_reflns 10805
_refine_ls_number_restraints 122
_refine_ls_restrained_S_all 1.080
_refine_ls_R_factor_all 0.0352
_refine_ls_R_factor_gt 0.0316
_refine_ls_shift/su_max 0.001
_refine_ls_shift/su_mean 0.000
_refine_ls_structure_factor_coef Fsqd
_refine_ls_weighting_details 'w=1/[\s^2^(Fo^2^)+(0.0262P)^2^+4.7298P] where P=(Fo^2^+2Fc^2^)/3'
_refine_ls_weighting_scheme calc
_refine_ls_wR_factor_gt 0.0769
_refine_ls_wR_factor_ref 0.0793
_reflns_Friedel_coverage 0.000
_reflns_number_gt 9883
_reflns_number_total 10805
_reflns_threshold_expression 'I > 2\s(I)'
_cod_data_source_file d4cc03835e2.cif
_cod_data_source_block comp_27
_cod_depositor_comments
;
The following automatic conversions were performed:

data item '_atom_sites_solution_primary' value 'Direct Method' was
changed to 'direct'.

Automatic conversion script
Id: cif_fix_values 8170 2020-07-09 18:12:32Z antanas 

 Adding full bibliography for 7133856--7133864.cif.
;
_cod_database_code 7133860
_shelx_shelxl_version_number 2018/3
_shelx_space_group_comment
;
The symmetry employed for this shelxl refinement is uniquely defined
by the following loop, which should always be used as a source of
symmetry information in preference to the above space-group names.
They are only intended as comments.
;
_shelx_estimated_absorpt_t_min 0.872
_shelx_estimated_absorpt_t_max 0.927
_platon_squeeze_void_probe_radius 1.20

loop_
_space_group_symop_operation_xyz
'x, y, z'
'-x, -y, -z'

loop_
_atom_site_label
_atom_site_type_symbol
_atom_site_fract_x
_atom_site_fract_y
_atom_site_fract_z
_atom_site_U_iso_or_equiv
_atom_site_adp_type
_atom_site_occupancy
_atom_site_site_symmetry_order
_atom_site_calc_flag
_atom_site_refinement_flags_posn
_atom_site_refinement_flags_adp
_atom_site_refinement_flags_occupancy
_atom_site_disorder_assembly
_atom_site_disorder_group
Pd1 Pd 0.17285(2) 0.36317(2) 0.33709(2) 0.01638(5) Uani 1 1 d . . . . .
Pd2 Pd 0.32901(2) 0.14823(2) 0.36389(2) 0.01864(5) Uani 1 1 d . . . . .
F1 F -0.0862(3) 0.2577(3) 0.2004(2) 0.0446(8) Uani 0.6 1 d D U P A 1
F2 F 0.0584(5) 0.1202(3) 0.1838(4) 0.0757(14) Uani 0.65 1 d D U P A 1
F3 F 0.0745(5) 0.2637(4) 0.0957(2) 0.0580(11) Uani 0.55 1 d D U P A 1
F1' F -0.0244(8) 0.3048(5) 0.1319(6) 0.082(2) Uani 0.4 1 d D U P A 2
F2' F -0.0149(9) 0.1536(8) 0.2117(6) 0.076(2) Uani 0.35 1 d D U P A 2
F3' F 0.1352(6) 0.1837(6) 0.1067(4) 0.0730(17) Uani 0.45 1 d D U P A 2
C40 C 0.4998(5) 0.3040(4) 0.1025(3) 0.0320(10) Uani 0.6 1 d D U P B 1
F4 F 0.5114(7) 0.2426(5) 0.0498(4) 0.0655(17) Uani 0.55 1 d D U P B 1
F5 F 0.4766(8) 0.3980(6) 0.0565(7) 0.0451(18) Uani 0.55 1 d D U P B 1
F6 F 0.6177(3) 0.2871(4) 0.1206(3) 0.0648(12) Uani 0.55 1 d D U P B 1
C40' C 0.4499(9) 0.2930(7) 0.0880(6) 0.044(2) Uani 0.4 1 d D U P B 2
F4' F 0.3787(8) 0.2764(5) 0.0417(3) 0.0830(18) Uani 0.45 1 d D U P B 2
F5' F 0.4495(10) 0.3875(8) 0.0496(8) 0.046(2) Uani 0.45 1 d D U P B 2
F6' F 0.5654(7) 0.2255(6) 0.0741(6) 0.084(3) Uani 0.45 1 d D U P B 2
O1 O -0.24965(18) 0.36924(18) 0.76927(13) 0.0355(5) Uani 1 1 d . . . . .
O2 O 0.7337(2) 0.1101(2) 0.67426(17) 0.0498(6) Uani 1 1 d . . . . .
O3 O 0.09411(17) 0.32424(14) 0.24743(12) 0.0246(4) Uani 1 1 d . . . . .
O4 O 0.17856(19) 0.15405(14) 0.29123(13) 0.0283(4) Uani 1 1 d . . . . .
O5 O 0.33074(18) 0.36368(14) 0.21963(12) 0.0265(4) Uani 1 1 d . . . . .
O6 O 0.41699(19) 0.19383(15) 0.23096(12) 0.0297(4) Uani 1 1 d . . . . .
N1 N 0.26226(18) 0.39455(14) 0.42242(13) 0.0161(4) Uani 1 1 d . . . . .
N2 N 0.11691(17) 0.37110(14) 0.56068(13) 0.0150(3) Uani 1 1 d . . . . .
N3 N 0.23203(18) 0.10930(14) 0.49321(14) 0.0178(4) Uani 1 1 d . . . . .
N4 N 0.37372(18) 0.11918(15) 0.57940(13) 0.0177(4) Uani 1 1 d . . . . .
C1 C 0.1187(2) 0.09361(18) 0.49220(18) 0.0227(5) Uani 1 1 d . . . . .
H1 H 0.102985 0.089495 0.435362 0.027 Uiso 1 1 calc R U . . .
C2 C 0.0269(2) 0.08351(19) 0.56818(19) 0.0253(5) Uani 1 1 d . . . . .
H2 H -0.050139 0.072157 0.564165 0.030 Uiso 1 1 calc R U . . .
C3 C 0.0484(2) 0.0902(2) 0.65130(19) 0.0258(5) Uani 1 1 d . . . . .
H3 H -0.015445 0.086456 0.704796 0.031 Uiso 1 1 calc R U . . .
C4 C 0.1634(2) 0.10219(19) 0.65508(17) 0.0229(5) Uani 1 1 d . . . . .
H4 H 0.180716 0.105224 0.711789 0.028 Uiso 1 1 calc R U . . .
C5 C 0.2553(2) 0.11000(16) 0.57498(16) 0.0170(4) Uani 1 1 d . . . . .
C6 C 0.0203(2) 0.36320(16) 0.43144(15) 0.0163(4) Uani 1 1 d . . . . .
C7 C -0.0929(2) 0.35763(18) 0.41340(17) 0.0204(4) Uani 1 1 d . . . . .
H7 H -0.099131 0.359879 0.352089 0.024 Uiso 1 1 calc R U . . .
C8 C -0.1977(2) 0.34879(19) 0.48352(18) 0.0222(5) Uani 1 1 d . . . . .
H8 H -0.272285 0.343297 0.468642 0.027 Uiso 1 1 calc R U . . .
C9 C -0.1960(2) 0.34783(18) 0.57345(17) 0.0203(4) Uani 1 1 d . . . . .
H9 H -0.267526 0.340985 0.620356 0.024 Uiso 1 1 calc R U . . .
C10 C -0.0857(2) 0.35724(17) 0.59344(16) 0.0171(4) Uani 1 1 d . . . . .
C11 C 0.0193(2) 0.36435(16) 0.52208(15) 0.0150(4) Uani 1 1 d . . . . .
C12 C -0.0497(2) 0.36087(17) 0.67688(16) 0.0185(4) Uani 1 1 d . . . . .
C13 C 0.0724(2) 0.36972(17) 0.65371(15) 0.0172(4) Uani 1 1 d . . . . .
H13 H 0.119917 0.374270 0.695235 0.021 Uiso 1 1 calc R U . . .
C14 C 0.0407(3) 0.2504(2) 0.86249(18) 0.0316(6) Uani 1 1 d . . . . .
H14A H 0.061557 0.233253 0.924542 0.047 Uiso 1 1 calc R U . . .
H14B H 0.111250 0.270215 0.817688 0.047 Uiso 1 1 calc R U . . .
H14C H 0.029387 0.191130 0.849071 0.047 Uiso 1 1 calc R U . . .
C15 C -0.0848(2) 0.3394(2) 0.85646(16) 0.0233(5) Uani 1 1 d . . . . .
C16 C -0.1357(2) 0.35780(19) 0.76717(17) 0.0222(5) Uani 1 1 d . . . . .
C17 C -0.1884(3) 0.3143(2) 0.93732(18) 0.0322(6) Uani 1 1 d . . . . .
H17A H -0.268072 0.371575 0.935286 0.048 Uiso 1 1 calc R U . . .
H17B H -0.157868 0.302287 0.995321 0.048 Uiso 1 1 calc R U . . .
H17C H -0.205448 0.253171 0.932976 0.048 Uiso 1 1 calc R U . . .
C18 C -0.0622(3) 0.4374(2) 0.86248(18) 0.0269(5) Uani 1 1 d . . . . .
H18A H -0.143328 0.493165 0.860488 0.040 Uiso 1 1 calc R U . . .
H18B H 0.002856 0.454557 0.810549 0.040 Uiso 1 1 calc R U . . .
H18C H -0.031831 0.426812 0.920247 0.040 Uiso 1 1 calc R U . . .
C19 C 0.3761(2) 0.41296(19) 0.37880(17) 0.0215(5) Uani 1 1 d . . . . .
H19 H 0.392763 0.426508 0.313501 0.026 Uiso 1 1 calc R U . . .
C20 C 0.4676(2) 0.4130(2) 0.42398(17) 0.0233(5) Uani 1 1 d . . . . .
H20 H 0.545579 0.426261 0.390825 0.028 Uiso 1 1 calc R U . . .
C21 C 0.4437(2) 0.39312(18) 0.51954(17) 0.0212(5) Uani 1 1 d . . . . .
H21 H 0.507179 0.389122 0.552950 0.025 Uiso 1 1 calc R U . . .
C22 C 0.3273(2) 0.37935(17) 0.56501(16) 0.0182(4) Uani 1 1 d . . . . .
H22 H 0.308254 0.367874 0.630221 0.022 Uiso 1 1 calc R U . . .
C23 C 0.2367(2) 0.38235(16) 0.51443(15) 0.0149(4) Uani 1 1 d . . . . .
C24 C 0.4741(2) 0.13107(16) 0.50600(16) 0.0175(4) Uani 1 1 d . . . . .
C25 C 0.4779(2) 0.14124(17) 0.41282(17) 0.0200(4) Uani 1 1 d . . . . .
C26 C 0.5937(2) 0.14926(19) 0.35577(19) 0.0254(5) Uani 1 1 d . . . . .
H26 H 0.602695 0.153150 0.291718 0.030 Uiso 1 1 calc R U . . .
C27 C 0.6966(2) 0.1517(2) 0.3908(2) 0.0303(6) Uani 1 1 d . . . . .
H27 H 0.773105 0.158757 0.349708 0.036 Uiso 1 1 calc R U . . .
C28 C 0.6901(2) 0.14404(19) 0.4835(2) 0.0275(5) Uani 1 1 d . . . . .
H28 H 0.759985 0.147177 0.506317 0.033 Uiso 1 1 calc R U . . .
C29 C 0.5774(2) 0.13153(18) 0.54296(18) 0.0215(5) Uani 1 1 d . . . . .
C30 C 0.5385(2) 0.11759(19) 0.64170(18) 0.0232(5) Uani 1 1 d . . . . .
C31 C 0.4156(2) 0.11021(18) 0.65999(17) 0.0219(5) Uani 1 1 d . . . . .
H31 H 0.365990 0.100301 0.719712 0.026 Uiso 1 1 calc R U . . .
C32 C 0.6223(3) 0.1107(2) 0.7063(2) 0.0311(6) Uani 1 1 d . . . . .
C33 C 0.5500(3) -0.0002(3) 0.8523(2) 0.0399(7) Uani 1 1 d . . . . .
H33A H 0.522610 -0.006536 0.918924 0.060 Uiso 1 1 calc R U . . .
H33B H 0.630256 -0.054505 0.839755 0.060 Uiso 1 1 calc R U . . .
H33C H 0.482618 -0.005973 0.825320 0.060 Uiso 1 1 calc R U . . .
C34 C 0.6769(4) 0.1113(3) 0.8541(3) 0.0508(9) Uani 1 1 d . . . . .
H34A H 0.648608 0.103966 0.920715 0.076 Uiso 1 1 calc R U . . .
H34B H 0.691344 0.177843 0.828304 0.076 Uiso 1 1 calc R U . . .
H34C H 0.757458 0.057365 0.841411 0.076 Uiso 1 1 calc R U . . .
C35 C 0.5727(3) 0.1032(2) 0.8102(2) 0.0340(6) Uani 1 1 d D . . . .
C36 C 0.4643(9) 0.2031(7) 0.8160(6) 0.043(2) Uani 0.5 1 d D U P C 1
H36A H 0.437181 0.210579 0.880225 0.065 Uiso 0.5 1 calc R U P C 1
H36B H 0.390780 0.202674 0.792305 0.065 Uiso 0.5 1 calc R U P C 1
H36C H 0.495592 0.260243 0.779223 0.065 Uiso 0.5 1 calc R U P C 1
C36' C 0.4340(8) 0.1759(6) 0.8412(7) 0.040(2) Uani 0.5 1 d D U P C 2
H36D H 0.427336 0.245868 0.807597 0.060 Uiso 0.5 1 calc R U P C 2
H36E H 0.420719 0.173093 0.907325 0.060 Uiso 0.5 1 calc R U P C 2
H36F H 0.367955 0.153777 0.827680 0.060 Uiso 0.5 1 calc R U P C 2
C37 C 0.1141(2) 0.2330(2) 0.24660(17) 0.0251(5) Uani 1 1 d . . . . .
C38 C 0.0448(3) 0.2177(3) 0.1782(2) 0.0396(7) Uani 1 1 d D . . . .
C39 C 0.4002(3) 0.2852(2) 0.19322(17) 0.0296(6) Uani 1 1 d . . . . .

loop_
_atom_site_aniso_label
_atom_site_aniso_U_11
_atom_site_aniso_U_22
_atom_site_aniso_U_33
_atom_site_aniso_U_23
_atom_site_aniso_U_13
_atom_site_aniso_U_12
Pd1 0.01681(8) 0.01865(9) 0.01370(8) -0.00378(6) -0.00278(6) -0.00483(6)
Pd2 0.01984(9) 0.01861(9) 0.01861(9) -0.00573(6) -0.00385(7) -0.00530(7)
F1 0.0304(15) 0.067(2) 0.0475(18) -0.0238(16) -0.0178(13) -0.0121(14)
F2 0.086(3) 0.058(2) 0.112(3) -0.041(2) -0.066(3) -0.005(2)
F3 0.060(2) 0.106(3) 0.0196(15) -0.0165(19) -0.0117(16) -0.033(2)
F1' 0.090(4) 0.082(4) 0.089(4) -0.042(3) -0.067(3) 0.012(3)
F2' 0.072(4) 0.111(5) 0.078(4) -0.023(4) -0.016(3) -0.064(4)
F3' 0.071(3) 0.110(4) 0.049(3) -0.046(3) -0.022(2) -0.010(3)
C40 0.037(2) 0.034(2) 0.0234(19) -0.0102(16) 0.0053(17) -0.0126(18)
F4 0.109(4) 0.062(3) 0.033(2) -0.033(2) 0.026(3) -0.043(3)
F5 0.059(4) 0.045(2) 0.032(3) -0.0085(18) 0.015(3) -0.032(2)
F6 0.0321(18) 0.095(3) 0.045(2) 0.005(2) 0.0170(15) -0.0225(19)
C40' 0.043(3) 0.045(3) 0.036(3) -0.007(2) -0.001(2) -0.008(2)
F4' 0.126(4) 0.089(4) 0.031(2) -0.021(2) -0.015(3) -0.019(3)
F5' 0.048(4) 0.060(4) 0.023(3) 0.005(3) 0.001(2) -0.023(3)
F6' 0.066(4) 0.075(4) 0.060(4) -0.006(3) 0.035(3) 0.003(3)
O1 0.0221(9) 0.0616(14) 0.0253(10) -0.0101(9) 0.0028(7) -0.0195(9)
O2 0.0353(12) 0.0743(17) 0.0474(13) 0.0094(12) -0.0218(10) -0.0322(12)
O3 0.0257(9) 0.0297(9) 0.0194(8) -0.0080(7) -0.0073(7) -0.0047(7)
O4 0.0343(10) 0.0282(9) 0.0289(9) -0.0092(8) -0.0133(8) -0.0093(8)
O5 0.0276(9) 0.0321(10) 0.0169(8) -0.0049(7) 0.0013(7) -0.0086(8)
O6 0.0353(10) 0.0328(10) 0.0194(9) -0.0100(7) 0.0004(7) -0.0079(8)
N1 0.0130(8) 0.0177(9) 0.0175(9) -0.0042(7) -0.0010(7) -0.0048(7)
N2 0.0144(8) 0.0175(9) 0.0148(8) -0.0034(7) -0.0021(7) -0.0072(7)
N3 0.0152(9) 0.0166(9) 0.0229(10) -0.0047(7) -0.0058(7) -0.0038(7)
N4 0.0147(9) 0.0204(9) 0.0198(9) -0.0039(7) -0.0038(7) -0.0072(7)
C1 0.0198(11) 0.0206(11) 0.0303(13) -0.0012(9) -0.0113(10) -0.0072(9)
C2 0.0166(11) 0.0229(12) 0.0388(14) -0.0032(10) -0.0089(10) -0.0083(9)
C3 0.0153(11) 0.0275(12) 0.0333(13) -0.0067(10) 0.0001(10) -0.0074(9)
C4 0.0176(11) 0.0268(12) 0.0247(12) -0.0075(10) -0.0016(9) -0.0066(9)
C5 0.0143(10) 0.0147(10) 0.0223(11) -0.0035(8) -0.0041(8) -0.0041(8)
C6 0.0158(10) 0.0147(10) 0.0184(10) -0.0035(8) -0.0042(8) -0.0035(8)
C7 0.0181(10) 0.0215(11) 0.0223(11) -0.0064(9) -0.0069(9) -0.0030(9)
C8 0.0136(10) 0.0245(11) 0.0306(13) -0.0079(10) -0.0060(9) -0.0047(9)
C9 0.0145(10) 0.0214(11) 0.0253(12) -0.0049(9) -0.0024(9) -0.0060(9)
C10 0.0157(10) 0.0159(10) 0.0193(10) -0.0041(8) -0.0011(8) -0.0052(8)
C11 0.0127(9) 0.0137(9) 0.0188(10) -0.0022(8) -0.0042(8) -0.0040(8)
C12 0.0175(10) 0.0198(10) 0.0181(10) -0.0028(8) -0.0021(8) -0.0070(8)
C13 0.0181(10) 0.0200(10) 0.0150(10) -0.0038(8) -0.0018(8) -0.0080(8)
C14 0.0370(15) 0.0312(14) 0.0205(12) 0.0015(10) -0.0041(11) -0.0082(12)
C15 0.0252(12) 0.0280(12) 0.0162(11) -0.0020(9) 0.0004(9) -0.0119(10)
C16 0.0217(11) 0.0260(12) 0.0203(11) -0.0046(9) 0.0014(9) -0.0124(10)
C17 0.0357(15) 0.0415(16) 0.0209(12) -0.0037(11) 0.0036(11) -0.0210(13)
C18 0.0321(13) 0.0300(13) 0.0212(12) -0.0048(10) -0.0027(10) -0.0141(11)
C19 0.0179(11) 0.0267(12) 0.0199(11) -0.0054(9) 0.0004(9) -0.0087(9)
C20 0.0147(10) 0.0307(13) 0.0257(12) -0.0063(10) 0.0013(9) -0.0109(9)
C21 0.0152(10) 0.0243(11) 0.0256(12) -0.0072(9) -0.0042(9) -0.0055(9)
C22 0.0167(10) 0.0210(11) 0.0180(10) -0.0043(8) -0.0036(8) -0.0063(8)
C23 0.0136(9) 0.0139(9) 0.0172(10) -0.0036(8) -0.0015(8) -0.0045(8)
C24 0.0117(9) 0.0149(10) 0.0251(11) -0.0026(8) -0.0032(8) -0.0040(8)
C25 0.0155(10) 0.0156(10) 0.0268(12) -0.0034(9) -0.0030(9) -0.0031(8)
C26 0.0177(11) 0.0226(12) 0.0283(13) -0.0017(10) 0.0017(9) -0.0032(9)
C27 0.0159(11) 0.0247(12) 0.0409(15) 0.0018(11) 0.0005(10) -0.0047(10)
C28 0.0140(10) 0.0184(11) 0.0469(16) 0.0015(10) -0.0091(10) -0.0045(9)
C29 0.0155(10) 0.0172(10) 0.0319(13) -0.0024(9) -0.0080(9) -0.0042(8)
C30 0.0206(11) 0.0216(11) 0.0305(13) -0.0028(9) -0.0104(10) -0.0079(9)
C31 0.0216(11) 0.0230(11) 0.0230(11) -0.0046(9) -0.0076(9) -0.0065(9)
C32 0.0300(13) 0.0286(13) 0.0409(15) 0.0003(11) -0.0204(12) -0.0122(11)
C33 0.0471(18) 0.056(2) 0.0239(14) -0.0100(13) -0.0059(12) -0.0229(15)
C34 0.062(2) 0.052(2) 0.056(2) -0.0051(16) -0.0388(19) -0.0227(18)
C35 0.0331(14) 0.0335(14) 0.0415(16) -0.0165(12) -0.0210(12) -0.0008(12)
C36 0.044(4) 0.047(4) 0.038(4) -0.020(3) -0.013(3) 0.000(3)
C36' 0.043(4) 0.034(3) 0.046(4) -0.021(3) -0.018(3) 0.001(3)
C37 0.0241(12) 0.0355(14) 0.0200(11) -0.0114(10) -0.0058(9) -0.0086(10)
C38 0.0388(16) 0.0473(18) 0.0409(17) -0.0223(14) -0.0203(14) -0.0036(14)
C39 0.0338(14) 0.0352(14) 0.0163(11) -0.0072(10) 0.0012(10) -0.0081(11)

loop_
_atom_type_symbol
_atom_type_description
_atom_type_scat_dispersion_real
_atom_type_scat_dispersion_imag
_atom_type_scat_source
C C 0.0033 0.0016 'International Tables Vol C Tables 4.2.6.8 and 6.1.1.4'
H H 0.0000 0.0000 'International Tables Vol C Tables 4.2.6.8 and 6.1.1.4'
F F 0.0171 0.0103 'International Tables Vol C Tables 4.2.6.8 and 6.1.1.4'
N N 0.0061 0.0033 'International Tables Vol C Tables 4.2.6.8 and 6.1.1.4'
O O 0.0106 0.0060 'International Tables Vol C Tables 4.2.6.8 and 6.1.1.4'
Pd Pd -0.9988 1.0072 'International Tables Vol C Tables 4.2.6.8 and 6.1.1.4'
Cl Cl 0.1484 0.1585 'International Tables Vol C Tables 4.2.6.8 and 6.1.1.4'

loop_
_geom_angle_atom_site_label_1
_geom_angle_atom_site_label_2
_geom_angle_atom_site_label_3
_geom_angle
_geom_angle_site_symmetry_1
_geom_angle_site_symmetry_3
_geom_angle_publ_flag
C6 Pd1 N1 91.41(8) . . ?
C6 Pd1 O3 91.56(8) . . ?
N1 Pd1 O3 176.04(7) . . ?
C6 Pd1 O5 173.35(8) . . ?
N1 Pd1 O5 95.06(7) . . ?
O3 Pd1 O5 82.04(7) . . ?
C6 Pd1 Pd2 103.45(6) . . ?
N1 Pd1 Pd2 92.61(5) . . ?
O3 Pd1 Pd2 84.15(5) . . ?
O5 Pd1 Pd2 77.82(5) . . ?
C25 Pd2 N3 91.62(9) . . ?
C25 Pd2 O6 90.95(9) . . ?
N3 Pd2 O6 176.61(8) . . ?
C25 Pd2 O4 172.38(9) . . ?
N3 Pd2 O4 95.55(7) . . ?
O6 Pd2 O4 81.98(8) . . ?
C25 Pd2 Pd1 105.61(7) . . ?
N3 Pd2 Pd1 94.49(5) . . ?
O6 Pd2 Pd1 82.69(5) . . ?
O4 Pd2 Pd1 76.44(5) . . ?
F4 C40 F5 110.8(6) . . ?
F4 C40 F6 107.3(5) . . ?
F5 C40 F6 100.7(5) . . ?
F4 C40 C39 110.3(4) . . ?
F5 C40 C39 115.4(6) . . ?
F6 C40 C39 111.8(4) . . ?
F4' C40' F5' 102.8(8) . . ?
F4' C40' F6' 105.8(9) . . ?
F5' C40' F6' 113.1(9) . . ?
F4' C40' C39 116.3(7) . . ?
F5' C40' C39 109.1(8) . . ?
F6' C40' C39 109.7(7) . . ?
C37 O3 Pd1 120.54(16) . . ?
C37 O4 Pd2 123.78(17) . . ?
C39 O5 Pd1 122.21(18) . . ?
C39 O6 Pd2 122.32(17) . . ?
C23 N1 C19 117.29(19) . . ?
C23 N1 Pd1 129.17(15) . . ?
C19 N1 Pd1 112.42(15) . . ?
C13 N2 C23 124.61(18) . . ?
C13 N2 C11 108.39(18) . . ?
C23 N2 C11 126.93(19) . . ?
C5 N3 C1 117.2(2) . . ?
C5 N3 Pd2 129.56(15) . . ?
C1 N3 Pd2 112.60(16) . . ?
C31 N4 C5 124.6(2) . . ?
C31 N4 C24 108.03(19) . . ?
C5 N4 C24 127.17(19) . . ?
C2 C1 N3 123.7(2) . . ?
C2 C1 H1 118.1 . . ?
N3 C1 H1 118.1 . . ?
C1 C2 C3 118.7(2) . . ?
C1 C2 H2 120.7 . . ?
C3 C2 H2 120.7 . . ?
C4 C3 C2 118.9(2) . . ?
C4 C3 H3 120.6 . . ?
C2 C3 H3 120.6 . . ?
C3 C4 C5 119.8(2) . . ?
C3 C4 H4 120.1 . . ?
C5 C4 H4 120.1 . . ?
N3 C5 N4 118.7(2) . . ?
N3 C5 C4 121.5(2) . . ?
N4 C5 C4 119.8(2) . . ?
C11 C6 C7 115.6(2) . . ?
C11 C6 Pd1 122.16(16) . . ?
C7 C6 Pd1 122.21(17) . . ?
C6 C7 C8 121.6(2) . . ?
C6 C7 H7 119.2 . . ?
C8 C7 H7 119.2 . . ?
C9 C8 C7 122.1(2) . . ?
C9 C8 H8 119.0 . . ?
C7 C8 H8 119.0 . . ?
C8 C9 C10 117.9(2) . . ?
C8 C9 H9 121.1 . . ?
C10 C9 H9 121.1 . . ?
C9 C10 C11 119.0(2) . . ?
C9 C10 C12 133.7(2) . . ?
C11 C10 C12 107.28(19) . . ?
C6 C11 N2 128.8(2) . . ?
C6 C11 C10 123.8(2) . . ?
N2 C11 C10 107.38(19) . . ?
C13 C12 C10 106.8(2) . . ?
C13 C12 C16 129.3(2) . . ?
C10 C12 C16 123.9(2) . . ?
C12 C13 N2 110.1(2) . . ?
C12 C13 H13 124.9 . . ?
N2 C13 H13 124.9 . . ?
C15 C14 H14A 109.5 . . ?
C15 C14 H14B 109.5 . . ?
H14A C14 H14B 109.5 . . ?
C15 C14 H14C 109.5 . . ?
H14A C14 H14C 109.5 . . ?
H14B C14 H14C 109.5 . . ?
C16 C15 C17 108.1(2) . . ?
C16 C15 C14 112.1(2) . . ?
C17 C15 C14 108.8(2) . . ?
C16 C15 C18 108.9(2) . . ?
C17 C15 C18 108.9(2) . . ?
C14 C15 C18 110.0(2) . . ?
O1 C16 C12 118.2(2) . . ?
O1 C16 C15 120.1(2) . . ?
C12 C16 C15 121.7(2) . . ?
C15 C17 H17A 109.5 . . ?
C15 C17 H17B 109.5 . . ?
H17A C17 H17B 109.5 . . ?
C15 C17 H17C 109.5 . . ?
H17A C17 H17C 109.5 . . ?
H17B C17 H17C 109.5 . . ?
C15 C18 H18A 109.5 . . ?
C15 C18 H18B 109.5 . . ?
H18A C18 H18B 109.5 . . ?
C15 C18 H18C 109.5 . . ?
H18A C18 H18C 109.5 . . ?
H18B C18 H18C 109.5 . . ?
N1 C19 C20 123.6(2) . . ?
N1 C19 H19 118.2 . . ?
C20 C19 H19 118.2 . . ?
C19 C20 C21 118.4(2) . . ?
C19 C20 H20 120.8 . . ?
C21 C20 H20 120.8 . . ?
C22 C21 C20 119.1(2) . . ?
C22 C21 H21 120.4 . . ?
C20 C21 H21 120.4 . . ?
C21 C22 C23 119.5(2) . . ?
C21 C22 H22 120.3 . . ?
C23 C22 H22 120.3 . . ?
N1 C23 N2 118.82(19) . . ?
N1 C23 C22 121.8(2) . . ?
N2 C23 C22 119.4(2) . . ?
C25 C24 N4 129.0(2) . . ?
C25 C24 C29 123.4(2) . . ?
N4 C24 C29 107.6(2) . . ?
C24 C25 C26 116.0(2) . . ?
C24 C25 Pd2 122.05(17) . . ?
C26 C25 Pd2 121.98(19) . . ?
C27 C26 C25 121.5(3) . . ?
C27 C26 H26 119.2 . . ?
C25 C26 H26 119.2 . . ?
C28 C27 C26 121.7(2) . . ?
C28 C27 H27 119.1 . . ?
C26 C27 H27 119.1 . . ?
C27 C28 C29 118.1(2) . . ?
C27 C28 H28 121.0 . . ?
C29 C28 H28 121.0 . . ?
C28 C29 C24 119.2(2) . . ?
C28 C29 C30 133.4(2) . . ?
C24 C29 C30 107.4(2) . . ?
C31 C30 C29 106.4(2) . . ?
C31 C30 C32 129.4(2) . . ?
C29 C30 C32 124.2(2) . . ?
C30 C31 N4 110.6(2) . . ?
C30 C31 H31 124.7 . . ?
N4 C31 H31 124.7 . . ?
O2 C32 C30 117.5(3) . . ?
O2 C32 C35 120.6(2) . . ?
C30 C32 C35 121.9(2) . . ?
C35 C33 H33A 109.5 . . ?
C35 C33 H33B 109.5 . . ?
H33A C33 H33B 109.5 . . ?
C35 C33 H33C 109.5 . . ?
H33A C33 H33C 109.5 . . ?
H33B C33 H33C 109.5 . . ?
C35 C34 H34A 109.5 . . ?
C35 C34 H34B 109.5 . . ?
H34A C34 H34B 109.5 . . ?
C35 C34 H34C 109.5 . . ?
H34A C34 H34C 109.5 . . ?
H34B C34 H34C 109.5 . . ?
C33 C35 C36 122.0(5) . . ?
C33 C35 C34 108.7(3) . . ?
C36 C35 C34 104.0(4) . . ?
C33 C35 C32 109.3(2) . . ?
C36 C35 C32 103.8(4) . . ?
C34 C35 C32 108.2(3) . . ?
C33 C35 C36' 99.9(4) . . ?
C34 C35 C36' 112.5(4) . . ?
C32 C35 C36' 117.6(4) . . ?
C35 C36 H36A 109.5 . . ?
C35 C36 H36B 109.5 . . ?
H36A C36 H36B 109.5 . . ?
C35 C36 H36C 109.5 . . ?
H36A C36 H36C 109.5 . . ?
H36B C36 H36C 109.5 . . ?
C35 C36' H36D 109.5 . . ?
C35 C36' H36E 109.5 . . ?
H36D C36' H36E 109.5 . . ?
C35 C36' H36F 109.5 . . ?
H36D C36' H36F 109.5 . . ?
H36E C36' H36F 109.5 . . ?
O4 C37 O3 131.0(2) . . ?
O4 C37 C38 115.2(2) . . ?
O3 C37 C38 113.7(2) . . ?
F3 C38 F2 112.5(4) . . ?
F2' C38 F1' 113.5(6) . . ?
F2' C38 F3' 106.8(6) . . ?
F1' C38 F3' 99.2(5) . . ?
F3 C38 F1 105.4(3) . . ?
F2 C38 F1 102.3(4) . . ?
F2' C38 C37 114.0(5) . . ?
F3 C38 C37 112.7(3) . . ?
F2 C38 C37 112.8(3) . . ?
F1' C38 C37 113.3(3) . . ?
F3' C38 C37 108.7(3) . . ?
F1 C38 C37 110.4(2) . . ?
O5 C39 O6 131.3(2) . . ?
O5 C39 C40' 117.7(4) . . ?
O6 C39 C40' 108.8(4) . . ?
O5 C39 C40 113.9(3) . . ?
O6 C39 C40 114.1(3) . . ?

loop_
_geom_bond_atom_site_label_1
_geom_bond_atom_site_label_2
_geom_bond_distance
_geom_bond_site_symmetry_2
_geom_bond_publ_flag
Pd1 C6 1.950(2) . ?
Pd1 N1 2.0443(19) . ?
Pd1 O3 2.0780(17) . ?
Pd1 O5 2.1945(17) . ?
Pd1 Pd2 2.9366(3) . ?
Pd2 C25 1.950(2) . ?
Pd2 N3 2.047(2) . ?
Pd2 O6 2.0719(18) . ?
Pd2 O4 2.2015(18) . ?
F1 C38 1.370(4) . ?
F2 C38 1.330(5) . ?
F3 C38 1.280(5) . ?
F1' C38 1.333(7) . ?
F2' C38 1.246(8) . ?
F3' C38 1.366(6) . ?
C40 F4 1.301(6) . ?
C40 F5 1.306(9) . ?
C40 F6 1.342(7) . ?
C40 C39 1.581(5) . ?
C40' F4' 1.302(11) . ?
C40' F5' 1.320(12) . ?
C40' F6' 1.327(10) . ?
C40' C39 1.558(10) . ?
O1 C16 1.221(3) . ?
O2 C32 1.222(4) . ?
O3 C37 1.249(3) . ?
O4 C37 1.233(3) . ?
O5 C39 1.231(3) . ?
O6 C39 1.246(3) . ?
N1 C23 1.343(3) . ?
N1 C19 1.365(3) . ?
N2 C13 1.388(3) . ?
N2 C23 1.396(3) . ?
N2 C11 1.404(3) . ?
N3 C5 1.344(3) . ?
N3 C1 1.367(3) . ?
N4 C31 1.384(3) . ?
N4 C5 1.396(3) . ?
N4 C24 1.404(3) . ?
C1 C2 1.364(4) . ?
C1 H1 0.9500 . ?
C2 C3 1.385(4) . ?
C2 H2 0.9500 . ?
C3 C4 1.374(3) . ?
C3 H3 0.9500 . ?
C4 C5 1.403(3) . ?
C4 H4 0.9500 . ?
C6 C11 1.391(3) . ?
C6 C7 1.393(3) . ?
C7 C8 1.401(3) . ?
C7 H7 0.9500 . ?
C8 C9 1.379(3) . ?
C8 H8 0.9500 . ?
C9 C10 1.400(3) . ?
C9 H9 0.9500 . ?
C10 C11 1.408(3) . ?
C10 C12 1.449(3) . ?
C12 C13 1.368(3) . ?
C12 C16 1.480(3) . ?
C13 H13 0.9500 . ?
C14 C15 1.537(4) . ?
C14 H14A 0.9800 . ?
C14 H14B 0.9800 . ?
C14 H14C 0.9800 . ?
C15 C16 1.532(3) . ?
C15 C17 1.535(3) . ?
C15 C18 1.539(4) . ?
C17 H17A 0.9800 . ?
C17 H17B 0.9800 . ?
C17 H17C 0.9800 . ?
C18 H18A 0.9800 . ?
C18 H18B 0.9800 . ?
C18 H18C 0.9800 . ?
C19 C20 1.369(3) . ?
C19 H19 0.9500 . ?
C20 C21 1.390(3) . ?
C20 H20 0.9500 . ?
C21 C22 1.373(3) . ?
C21 H21 0.9500 . ?
C22 C23 1.402(3) . ?
C22 H22 0.9500 . ?
C24 C25 1.387(3) . ?
C24 C29 1.408(3) . ?
C25 C26 1.398(3) . ?
C26 C27 1.398(4) . ?
C26 H26 0.9500 . ?
C27 C28 1.381(4) . ?
C27 H27 0.9500 . ?
C28 C29 1.401(3) . ?
C28 H28 0.9500 . ?
C29 C30 1.447(4) . ?
C30 C31 1.371(3) . ?
C30 C32 1.485(3) . ?
C31 H31 0.9500 . ?
C32 C35 1.540(4) . ?
C33 C35 1.527(4) . ?
C33 H33A 0.9800 . ?
C33 H33B 0.9800 . ?
C33 H33C 0.9800 . ?
C34 C35 1.531(4) . ?
C34 H34A 0.9800 . ?
C34 H34B 0.9800 . ?
C34 H34C 0.9800 . ?
C35 C36 1.530(8) . ?
C35 C36' 1.584(8) . ?
C36 H36A 0.9800 . ?
C36 H36B 0.9800 . ?
C36 H36C 0.9800 . ?
C36' H36D 0.9800 . ?
C36' H36E 0.9800 . ?
C36' H36F 0.9800 . ?
C37 C38 1.545(4) . ?

loop_
_geom_torsion_atom_site_label_1
_geom_torsion_atom_site_label_2
_geom_torsion_atom_site_label_3
_geom_torsion_atom_site_label_4
_geom_torsion
_geom_torsion_site_symmetry_1
_geom_torsion_site_symmetry_2
_geom_torsion_site_symmetry_3
_geom_torsion_site_symmetry_4
_geom_torsion_publ_flag
C5 N3 C1 C2 3.1(3) . . . . ?
Pd2 N3 C1 C2 -168.8(2) . . . . ?
N3 C1 C2 C3 0.5(4) . . . . ?
C1 C2 C3 C4 -2.8(4) . . . . ?
C2 C3 C4 C5 1.5(4) . . . . ?
C1 N3 C5 N4 175.9(2) . . . . ?
Pd2 N3 C5 N4 -13.8(3) . . . . ?
C1 N3 C5 C4 -4.4(3) . . . . ?
Pd2 N3 C5 C4 165.91(17) . . . . ?
C31 N4 C5 N3 -172.8(2) . . . . ?
C24 N4 C5 N3 2.0(3) . . . . ?
C31 N4 C5 C4 7.4(3) . . . . ?
C24 N4 C5 C4 -177.7(2) . . . . ?
C3 C4 C5 N3 2.2(4) . . . . ?
C3 C4 C5 N4 -178.1(2) . . . . ?
C11 C6 C7 C8 -3.0(3) . . . . ?
Pd1 C6 C7 C8 174.35(18) . . . . ?
C6 C7 C8 C9 1.7(4) . . . . ?
C7 C8 C9 C10 0.7(4) . . . . ?
C8 C9 C10 C11 -1.7(3) . . . . ?
C8 C9 C10 C12 179.0(2) . . . . ?
C7 C6 C11 N2 -178.9(2) . . . . ?
Pd1 C6 C11 N2 3.8(3) . . . . ?
C7 C6 C11 C10 2.0(3) . . . . ?
Pd1 C6 C11 C10 -175.38(17) . . . . ?
C13 N2 C11 C6 179.9(2) . . . . ?
C23 N2 C11 C6 2.8(4) . . . . ?
C13 N2 C11 C10 -0.9(2) . . . . ?
C23 N2 C11 C10 -178.0(2) . . . . ?
C9 C10 C11 C6 0.4(3) . . . . ?
C12 C10 C11 C6 179.9(2) . . . . ?
C9 C10 C11 N2 -178.9(2) . . . . ?
C12 C10 C11 N2 0.6(2) . . . . ?
C9 C10 C12 C13 179.3(2) . . . . ?
C11 C10 C12 C13 0.0(3) . . . . ?
C9 C10 C12 C16 -2.1(4) . . . . ?
C11 C10 C12 C16 178.6(2) . . . . ?
C10 C12 C13 N2 -0.5(3) . . . . ?
C16 C12 C13 N2 -179.0(2) . . . . ?
C23 N2 C13 C12 178.1(2) . . . . ?
C11 N2 C13 C12 0.9(3) . . . . ?
C13 C12 C16 O1 166.1(3) . . . . ?
C10 C12 C16 O1 -12.2(4) . . . . ?
C13 C12 C16 C15 -14.8(4) . . . . ?
C10 C12 C16 C15 166.9(2) . . . . ?
C17 C15 C16 O1 13.1(3) . . . . ?
C14 C15 C16 O1 133.0(3) . . . . ?
C18 C15 C16 O1 -105.1(3) . . . . ?
C17 C15 C16 C12 -166.1(2) . . . . ?
C14 C15 C16 C12 -46.2(3) . . . . ?
C18 C15 C16 C12 75.8(3) . . . . ?
C23 N1 C19 C20 4.4(4) . . . . ?
Pd1 N1 C19 C20 -164.7(2) . . . . ?
N1 C19 C20 C21 0.1(4) . . . . ?
C19 C20 C21 C22 -3.3(4) . . . . ?
C20 C21 C22 C23 2.0(4) . . . . ?
C19 N1 C23 N2 175.2(2) . . . . ?
Pd1 N1 C23 N2 -17.9(3) . . . . ?
C19 N1 C23 C22 -5.6(3) . . . . ?
Pd1 N1 C23 C22 161.27(17) . . . . ?
C13 N2 C23 N1 -172.2(2) . . . . ?
C11 N2 C23 N1 4.5(3) . . . . ?
C13 N2 C23 C22 8.6(3) . . . . ?
C11 N2 C23 C22 -174.7(2) . . . . ?
C21 C22 C23 N1 2.6(3) . . . . ?
C21 C22 C23 N2 -178.3(2) . . . . ?
C31 N4 C24 C25 178.9(2) . . . . ?
C5 N4 C24 C25 3.3(4) . . . . ?
C31 N4 C24 C29 -1.3(2) . . . . ?
C5 N4 C24 C29 -176.8(2) . . . . ?
N4 C24 C25 C26 -178.4(2) . . . . ?
C29 C24 C25 C26 1.8(3) . . . . ?
N4 C24 C25 Pd2 3.5(3) . . . . ?
C29 C24 C25 Pd2 -176.31(17) . . . . ?
C24 C25 C26 C27 -2.9(4) . . . . ?
Pd2 C25 C26 C27 175.22(19) . . . . ?
C25 C26 C27 C28 1.4(4) . . . . ?
C26 C27 C28 C29 1.3(4) . . . . ?
C27 C28 C29 C24 -2.4(4) . . . . ?
C27 C28 C29 C30 177.5(3) . . . . ?
C25 C24 C29 C28 0.8(4) . . . . ?
N4 C24 C29 C28 -179.0(2) . . . . ?
C25 C24 C29 C30 -179.1(2) . . . . ?
N4 C24 C29 C30 1.1(3) . . . . ?
C28 C29 C30 C31 179.7(3) . . . . ?
C24 C29 C30 C31 -0.4(3) . . . . ?
C28 C29 C30 C32 -1.7(4) . . . . ?
C24 C29 C30 C32 178.1(2) . . . . ?
C29 C30 C31 N4 -0.4(3) . . . . ?
C32 C30 C31 N4 -178.9(2) . . . . ?
C5 N4 C31 C30 176.7(2) . . . . ?
C24 N4 C31 C30 1.1(3) . . . . ?
C31 C30 C32 O2 173.3(3) . . . . ?
C29 C30 C32 O2 -5.0(4) . . . . ?
C31 C30 C32 C35 -6.0(4) . . . . ?
C29 C30 C32 C35 175.7(2) . . . . ?
O2 C32 C35 C33 -110.2(3) . . . . ?
C30 C32 C35 C33 69.0(3) . . . . ?
O2 C32 C35 C36 118.2(5) . . . . ?
C30 C32 C35 C36 -62.6(5) . . . . ?
O2 C32 C35 C34 8.0(4) . . . . ?
C30 C32 C35 C34 -172.7(3) . . . . ?
O2 C32 C35 C36' 136.8(5) . . . . ?
C30 C32 C35 C36' -43.9(5) . . . . ?
Pd2 O4 C37 O3 -18.2(4) . . . . ?
Pd2 O4 C37 C38 162.29(19) . . . . ?
Pd1 O3 C37 O4 -1.4(4) . . . . ?
Pd1 O3 C37 C38 178.10(18) . . . . ?
O4 C37 C38 F2' 47.7(7) . . . . ?
O3 C37 C38 F2' -131.9(6) . . . . ?
O4 C37 C38 F3 -123.8(4) . . . . ?
O3 C37 C38 F3 56.6(4) . . . . ?
O4 C37 C38 F2 4.9(5) . . . . ?
O3 C37 C38 F2 -174.7(4) . . . . ?
O4 C37 C38 F1' 179.5(5) . . . . ?
O3 C37 C38 F1' 0.0(6) . . . . ?
O4 C37 C38 F3' -71.3(5) . . . . ?
O3 C37 C38 F3' 109.1(4) . . . . ?
O4 C37 C38 F1 118.7(3) . . . . ?
O3 C37 C38 F1 -60.9(4) . . . . ?
Pd1 O5 C39 O6 -15.3(4) . . . . ?
Pd1 O5 C39 C40' 145.5(4) . . . . ?
Pd1 O5 C39 C40 174.9(3) . . . . ?
Pd2 O6 C39 O5 -3.5(5) . . . . ?
Pd2 O6 C39 C40' -165.7(4) . . . . ?
Pd2 O6 C39 C40 166.2(3) . . . . ?
F4' C40' C39 O5 -91.7(7) . . . . ?
F5' C40' C39 O5 23.9(9) . . . . ?
F6' C40' C39 O5 148.3(7) . . . . ?
F4' C40' C39 O6 73.2(7) . . . . ?
F5' C40' C39 O6 -171.2(6) . . . . ?
F6' C40' C39 O6 -46.8(9) . . . . ?
F4 C40 C39 O5 -141.6(5) . . . . ?
F5 C40 C39 O5 -15.1(7) . . . . ?
F6 C40 C39 O5 99.1(4) . . . . ?
F4 C40 C39 O6 46.8(6) . . . . ?
F5 C40 C39 O6 173.3(5) . . . . ?
F6 C40 C39 O6 -72.5(5) . . . . ?

loop_
_platon_squeeze_void_nr
_platon_squeeze_void_average_x
_platon_squeeze_void_average_y
_platon_squeeze_void_average_z
_platon_squeeze_void_volume
_platon_squeeze_void_count_electrons
_platon_squeeze_void_content
1 0.000 0.000 0.000 151 56 ' '
2 0.300 0.482 0.843 101 59 ' '
3 0.700 0.518 0.157 101 59 ' '
